data_1575590
loop_
_publ_author_name
'Piyawongsiri, Thitirat'
'Gaston, Anand J.'
'Abdul Rahman, Maisarah'
'Hughes, Jack W. J.'
'Rudman, George E.'
'Lowy, Phoebe A.'
'Nichol, Gary S.'
'Morrison, Carole A.'
'Phomphrai, Khamphee'
'Garden, Jennifer A.'

_publ_section_title
;
 Heterometallic Li/Zn, Li/Al and Li/In catalysts for <i>rac</i>-lactide
 ring-opening polymerisation: "ate" or "non-ate" pathways?
;
_journal_issue 20
_journal_name_full 'Catalysis science &amp; technology'
_journal_page_first 6113
_journal_page_last 6121
_journal_paper_doi 10.1039/d5cy00872g
_journal_volume 15
_journal_year 2025
_chemical_formula_moiety '2(C23 H24 Cl Li N2 O6 Zn), 4.44(C H2 Cl2)'
_chemical_formula_sum 'C50.44 H56.88 Cl10.88 Li2 N4 O12 Zn2'
_chemical_formula_weight 1441.47
_space_group_crystal_system monoclinic
_space_group_IT_number 14
_space_group_name_Hall '-P 2ybc'
_space_group_name_H-M_alt 'P 1 21/c 1'
_atom_sites_solution_hydrogens geom
_atom_sites_solution_primary dual
_audit_creation_date 2020-10-21
_audit_creation_method
;
Olex2 1.3-beta
(compiled 2020.07.31 svn.rc2a77460 for OlexSys, GUI svn.r6145)
;
_audit_update_record
;
2025-04-22 deposited with the CCDC.	2025-08-21 downloaded from the CCDC.
;
_cell_angle_alpha 90
_cell_angle_beta 99.907(2)
_cell_angle_gamma 90
_cell_formula_units_Z 4
_cell_length_a 15.9150(3)
_cell_length_b 24.9116(4)
_cell_length_c 16.1264(3)
_cell_measurement_reflns_used 34829
_cell_measurement_temperature 120.0
_cell_measurement_theta_max 28.7740
_cell_measurement_theta_min 3.6730
_cell_volume 6298.3(2)
_computing_cell_refinement 'CrysAlisPro 1.171.40.84a (Rigaku OD, 2020)'
_computing_data_collection 'CrysAlisPro 1.171.40.84a (Rigaku OD, 2020)'
_computing_data_reduction 'CrysAlisPro 1.171.40.84a (Rigaku OD, 2020)'
_computing_molecular_graphics 'Olex2 1.3-beta (Dolomanov et al., 2009)'
_computing_publication_material 'Olex2 1.3-beta (Dolomanov et al., 2009)'
_computing_structure_refinement 'SHELXL 2018/3 (Sheldrick, 2015)'
_computing_structure_solution 'SHELXT 2018/2 (Sheldrick, 2018)'
_diffrn_ambient_environment N~2~
_diffrn_ambient_temperature 120.0
_diffrn_detector 'CCD plate'
_diffrn_detector_area_resol_mean 5.1574
_diffrn_detector_type Atlas
_diffrn_measured_fraction_theta_full 0.997
_diffrn_measured_fraction_theta_max 0.981
_diffrn_measurement_details
;
List of Runs (angles in degrees, time in seconds):

  # Type    Start    End  Width  t~exp~   \w     \q     \k     \f   Frames
#--------------------------------------------------------------------------
  1  \w      2.00  63.00   1.00    7.50    --   10.76-121.00 175.00   61
  2  \w     20.00  83.00   1.00    7.50    --   10.76-152.00  16.00   63
  3  \w    -36.00  61.00   1.00    7.50    --   -9.35  57.00   0.00   97
  4  \w    -80.00  17.00   1.00    7.50    --   -9.35 -57.00-150.00   97
  5  \w    -15.00  31.00   1.00    7.50    --   -9.35 -99.00 -30.00   46
  6  \w    -42.00  42.00   1.00    7.50    --   10.76 -77.00 120.00   84
  7  \w    -15.00  51.00   1.00    7.50    --   10.76 -99.00  60.00   66
  8  \w    -41.00  21.00   1.00    7.50    --   -9.35  77.00-150.00   62
  9  \w    -42.00  22.00   1.00    7.50    --   -9.35 -77.00 -60.00   64
 10  \w    -82.00 -57.00   1.00    7.50    --   -9.35 -38.00  60.00   25
 11  \w    -12.00  83.00   1.00    7.50    --   10.76  38.00 120.00   95
;
_diffrn_measurement_device 'four-circle diffractometer'
_diffrn_measurement_device_type 'Rigaku Oxford Diffraction SuperNova'
_diffrn_measurement_method '\w scans'
_diffrn_orient_matrix_type 'CrysAlisPro convention (1999,Acta A55,543-557)'
_diffrn_orient_matrix_UB_11 0.0227813000
_diffrn_orient_matrix_UB_12 -0.0226216000
_diffrn_orient_matrix_UB_13 -0.0110555000
_diffrn_orient_matrix_UB_21 -0.0251755000
_diffrn_orient_matrix_UB_22 -0.0170556000
_diffrn_orient_matrix_UB_23 0.0210579000
_diffrn_orient_matrix_UB_31 -0.0299029000
_diffrn_orient_matrix_UB_32 -0.0028739000
_diffrn_orient_matrix_UB_33 -0.0377817000
_diffrn_radiation_monochromator mirror
_diffrn_radiation_probe x-ray
_diffrn_radiation_type 'Mo K\a'
_diffrn_radiation_wavelength 0.71073
_diffrn_reflns_av_R_equivalents 0.0594
_diffrn_reflns_av_unetI/netI 0.0423
_diffrn_reflns_Laue_measured_fraction_full 0.997
_diffrn_reflns_Laue_measured_fraction_max 0.981
_diffrn_reflns_limit_h_max 20
_diffrn_reflns_limit_h_min -20
_diffrn_reflns_limit_k_max 33
_diffrn_reflns_limit_k_min -32
_diffrn_reflns_limit_l_max 20
_diffrn_reflns_limit_l_min -20
_diffrn_reflns_number 136091
_diffrn_reflns_point_group_measured_fraction_full 0.997
_diffrn_reflns_point_group_measured_fraction_max 0.981
_diffrn_reflns_theta_full 25.242
_diffrn_reflns_theta_max 28.280
_diffrn_reflns_theta_min 3.322
_diffrn_source 'micro-focus sealed X-ray tube'
_diffrn_source_type 'SuperNova (Mo) X-ray Source'
_diffrn_standards_number 0
_exptl_absorpt_coefficient_mu 1.282
_exptl_absorpt_correction_T_max 0.7459
_exptl_absorpt_correction_T_min 0.6321
_exptl_absorpt_correction_type multi-scan
_exptl_absorpt_process_details
;
SADABS-2016/2 (Bruker,2016/2) was used for absorption correction.
wR2(int) was 0.1111 before and 0.0567 after correction.
The Ratio of minimum to maximum transmission is 0.8474.
The \l/2 correction factor is Not present.
;
_exptl_crystal_colour 'pale green'
_exptl_crystal_density_diffrn 1.520
_exptl_crystal_description prism
_exptl_crystal_F_000 2938
_exptl_crystal_recrystallization_method 'The material was recrystallised from dichloromethane by slow cooling'
_exptl_crystal_size_max 0.457
_exptl_crystal_size_mid 0.192
_exptl_crystal_size_min 0.146
_refine_diff_density_max 2.381
_refine_diff_density_min -1.730
_refine_diff_density_rms 0.103
_refine_ls_extinction_method none
_refine_ls_goodness_of_fit_ref 1.021
_refine_ls_hydrogen_treatment constr
_refine_ls_matrix_type full
_refine_ls_number_parameters 785
_refine_ls_number_reflns 15347
_refine_ls_number_restraints 3
_refine_ls_restrained_S_all 1.023
_refine_ls_R_factor_all 0.0722
_refine_ls_R_factor_gt 0.0564
_refine_ls_shift/su_max 0.002
_refine_ls_shift/su_mean 0.000
_refine_ls_structure_factor_coef Fsqd
_refine_ls_weighting_details 'w=1/[\s^2^(Fo^2^)+(0.0687P)^2^+18.2225P] where P=(Fo^2^+2Fc^2^)/3'
_refine_ls_weighting_scheme calc
_refine_ls_wR_factor_gt 0.1428
_refine_ls_wR_factor_ref 0.1500
_reflns_Friedel_coverage 0.000
_reflns_number_gt 12382
_reflns_number_total 15347
_reflns_threshold_expression 'I > 2\s(I)'
_cod_data_source_file d5cy00872g2.cif
_cod_data_source_block jg20012
_cod_depositor_comments 'Adding full bibliography for 1575589--1575592.cif.'
_cod_database_code 1575590
_shelx_shelxl_version_number 2018/3
_chemical_oxdiff_formula ' C50 H56 Cl10 Li2 N4 O12 Zn2'
_chemical_oxdiff_usercomment '@ 120 K  AJG212-ZnLi'
_shelx_space_group_comment
;
The symmetry employed for this shelxl refinement is uniquely defined
by the following loop, which should always be used as a source of
symmetry information in preference to the above space-group names.
They are only intended as comments.
;
_olex2_refinement_description
;
1. Fixed Uiso
 At 1.2 times of:
  All C(H) groups, All C(H,H) groups, All C(H,H,H,H) groups
 At 1.5 times of:
  All C(H,H,H) groups
2. Restrained distances
 Cl10-Cl9 \\sim Cl10-Cl9A
 with sigma of 0.02
 C84-Cl9 \\sim C84-Cl9A
 with sigma of 0.02
 Cl7A-C83 \\sim Cl5A-C83
 with sigma of 0.02
 Cl5A-C83A \\sim Cl7A-C83
 with sigma of 0.02
 Cl6-Cl5A \\sim Cl6-Cl7A
 with sigma of 0.02
 Cl9A-C84 \\sim Cl9-C84
 with sigma of 0.02
3. Others
 Sof(Cl9A)=Sof(H84C)=Sof(H84D)=Sof(Cl10)=Sof(Cl11)=Sof(C85)=Sof(H85A)=
 Sof(H85B)=1-FVAR(1)
 Sof(Cl9)=Sof(H84A)=Sof(H84B)=FVAR(1)
 Sof(Cl5A)=Sof(C83A)=Sof(H83C)=Sof(H83D)=1-FVAR(2)
 Sof(Cl7A)=Sof(C83)=Sof(H83A)=Sof(H83B)=FVAR(2)
4.a Secondary CH2 refined with riding coordinates:
 C11(H11A,H11B), C12(H12A,H12B), C13(H13A,H13B), C61(H61A,H61B), C62(H62A,
 H62B), C63(H63A,H63B), C81(H81A,H81B), C82(H82A,H82B), C83(H83A,H83B),
 C83A(H83C,H83D), C84(H84A,H84B), C84(H84C,H84D), C85(H85A,H85B)
4.b Aromatic/amide H refined with riding coordinates:
 C3(H3), C5(H5), C7(H7), C16(H16), C18(H18), C20(H20), C53(H53), C55(H55),
 C57(H57), C66(H66), C68(H68), C70(H70)
4.c Idealised Me refined as rotating group:
 C9(H9A,H9B,H9C), C10(H10A,H10B,H10C), C22(H22A,H22B,H22C), C23(H23A,H23B,
 H23C), C59(H59A,H59B,H59C), C60(H60A,H60B,H60C), C72(H72A,H72B,H72C), C73(H73A,
 H73B,H73C)
;
_olex2_diffrn_ambient_temperature_device 'Oxford Cryosystems Cryostream 700+'
_olex2_exptl_crystal_mounting_method 'The crystal was mounted on a MITIGEN holder in Paratone oil'
_olex2_submission_original_sample_id AJG212_Li
_olex2_submission_special_instructions 'No special instructions were received'
_oxdiff_exptl_absorpt_empirical_details
;
Empirical correction (ABSPACK) includes:
;
_oxdiff_exptl_absorpt_empirical_full_max 2.684
_oxdiff_exptl_absorpt_empirical_full_min 0.508

loop_
_space_group_symop_operation_xyz
'x, y, z'
'-x, y+1/2, -z+1/2'
'-x, -y, -z'
'x, -y-1/2, z-1/2'

loop_
_atom_site_label
_atom_site_type_symbol
_atom_site_fract_x
_atom_site_fract_y
_atom_site_fract_z
_atom_site_U_iso_or_equiv
_atom_site_adp_type
_atom_site_occupancy
_atom_site_site_symmetry_order
_atom_site_calc_flag
_atom_site_refinement_flags_posn
_atom_site_refinement_flags_adp
_atom_site_refinement_flags_occupancy
_atom_site_disorder_assembly
_atom_site_disorder_group
Zn1 Zn 0.33594(2) 0.44500(2) 1.00897(2) 0.01467(9) Uani 1 1 d . . . . .
Cl2 Cl 0.26948(5) 0.39236(3) 0.90005(5) 0.02147(16) Uani 1 1 d . . . . .
O1 O 0.34477(14) 0.51782(8) 0.95789(14) 0.0181(4) Uani 1 1 d . . . . .
O2 O 0.41246(15) 0.56467(9) 0.83364(14) 0.0214(5) Uani 1 1 d . . . . .
O3 O 0.34826(18) 0.63933(11) 0.78043(17) 0.0343(6) Uani 1 1 d . . . . .
O4 O 0.46273(13) 0.44325(8) 0.98703(13) 0.0145(4) Uani 1 1 d . . . . .
O5 O 0.53341(16) 0.47823(9) 0.85224(15) 0.0233(5) Uani 1 1 d . . . . .
O6 O 0.60881(18) 0.41747(11) 0.79546(16) 0.0323(6) Uani 1 1 d . . . . .
N1 N 0.24738(17) 0.47632(11) 1.07767(17) 0.0197(5) Uani 1 1 d . . . . .
N2 N 0.37861(18) 0.38727(11) 1.10066(17) 0.0211(6) Uani 1 1 d . . . . .
C1 C 0.29748(19) 0.56009(12) 0.95681(19) 0.0168(6) Uani 1 1 d . . . . .
C2 C 0.3021(2) 0.60316(12) 0.8990(2) 0.0191(6) Uani 1 1 d . . . . .
C3 C 0.2525(2) 0.64969(13) 0.9021(2) 0.0257(7) Uani 1 1 d . . . . .
H3 H 0.256140 0.677554 0.862620 0.031 Uiso 1 1 calc R U . . .
C4 C 0.1989(2) 0.65650(14) 0.9600(3) 0.0294(8) Uani 1 1 d . . . . .
C5 C 0.1935(2) 0.61464(14) 1.0154(2) 0.0260(7) Uani 1 1 d . . . . .
H5 H 0.157600 0.618818 1.056371 0.031 Uiso 1 1 calc R U . . .
C6 C 0.2386(2) 0.56643(13) 1.0139(2) 0.0203(6) Uani 1 1 d . . . . .
C7 C 0.2193(2) 0.52481(13) 1.0704(2) 0.0214(7) Uani 1 1 d . . . . .
H7 H 0.180796 0.534574 1.106836 0.026 Uiso 1 1 calc R U . . .
C8 C 0.3592(2) 0.59914(13) 0.8369(2) 0.0203(6) Uani 1 1 d . . . . .
C9 C 0.4037(3) 0.6378(2) 0.7191(3) 0.0448(11) Uani 1 1 d . . . . .
H9A H 0.397724 0.671184 0.686451 0.067 Uiso 1 1 calc R U . . .
H9B H 0.388469 0.607250 0.681276 0.067 Uiso 1 1 calc R U . . .
H9C H 0.462944 0.633983 0.747778 0.067 Uiso 1 1 calc R U . . .
C10 C 0.1465(3) 0.70724(16) 0.9623(3) 0.0426(11) Uani 1 1 d . . . . .
H10A H 0.162671 0.733522 0.922643 0.064 Uiso 1 1 calc R U . . .
H10B H 0.157220 0.722286 1.019281 0.064 Uiso 1 1 calc R U . . .
H10C H 0.085739 0.698674 0.946410 0.064 Uiso 1 1 calc R U . . .
C11 C 0.2092(2) 0.44300(15) 1.1378(2) 0.0276(7) Uani 1 1 d . . . . .
H11A H 0.146380 0.443834 1.121214 0.033 Uiso 1 1 calc R U . . .
H11B H 0.223590 0.459190 1.194498 0.033 Uiso 1 1 calc R U . . .
C12 C 0.2382(3) 0.38541(16) 1.1426(3) 0.0375(9) Uani 1 1 d . . . . .
H12A H 0.207890 0.366076 1.182303 0.045 Uiso 1 1 calc R U . . .
H12B H 0.221258 0.368781 1.086473 0.045 Uiso 1 1 calc R U . . .
C13 C 0.3314(3) 0.37774(18) 1.1700(2) 0.0355(9) Uani 1 1 d . . . . .
H13A H 0.352203 0.402746 1.216720 0.043 Uiso 1 1 calc R U . . .
H13B H 0.342434 0.340657 1.191153 0.043 Uiso 1 1 calc R U . . .
C14 C 0.49780(18) 0.39693(12) 0.97430(19) 0.0146(6) Uani 1 1 d . . . . .
C15 C 0.55062(19) 0.38955(12) 0.91208(19) 0.0173(6) Uani 1 1 d . . . . .
C16 C 0.5921(2) 0.34023(13) 0.9060(2) 0.0209(6) Uani 1 1 d . . . . .
H16 H 0.626948 0.336306 0.864101 0.025 Uiso 1 1 calc R U . . .
C17 C 0.5845(2) 0.29746(13) 0.9580(2) 0.0244(7) Uani 1 1 d . . . . .
C18 C 0.5308(2) 0.30351(13) 1.0162(2) 0.0217(7) Uani 1 1 d . . . . .
H18 H 0.523593 0.274139 1.051947 0.026 Uiso 1 1 calc R U . . .
C19 C 0.4867(2) 0.35114(12) 1.0246(2) 0.0178(6) Uani 1 1 d . . . . .
C20 C 0.4330(2) 0.35153(13) 1.0887(2) 0.0208(6) Uani 1 1 d . . . . .
H20 H 0.438774 0.321769 1.126047 0.025 Uiso 1 1 calc R U . . .
C21 C 0.56214(19) 0.43319(13) 0.8530(2) 0.0188(6) Uani 1 1 d . . . . .
C22 C 0.6177(3) 0.45550(18) 0.7305(3) 0.0368(9) Uani 1 1 d . . . . .
H22A H 0.561374 0.463607 0.697742 0.055 Uiso 1 1 calc R U . . .
H22B H 0.654181 0.440258 0.693341 0.055 Uiso 1 1 calc R U . . .
H22C H 0.643575 0.488559 0.756151 0.055 Uiso 1 1 calc R U . . .
C23 C 0.6331(3) 0.24545(15) 0.9531(3) 0.0364(9) Uani 1 1 d . . . . .
H23A H 0.665256 0.247488 0.906587 0.055 Uiso 1 1 calc R U . . .
H23B H 0.592770 0.215452 0.943606 0.055 Uiso 1 1 calc R U . . .
H23C H 0.672664 0.239845 1.006114 0.055 Uiso 1 1 calc R U . . .
Li1 Li 0.4568(3) 0.5115(2) 0.9208(3) 0.0181(10) Uani 1 1 d . . . . .
Zn51 Zn 0.04709(2) 0.48597(2) 0.33607(2) 0.01494(9) Uani 1 1 d . . . . .
Cl1 Cl 0.13694(5) 0.54098(3) 0.27660(5) 0.02584(18) Uani 1 1 d . . . . .
O51 O 0.01163(13) 0.53531(8) 0.42964(13) 0.0141(4) Uani 1 1 d . . . . .
O52 O 0.10364(16) 0.57686(9) 0.57409(15) 0.0241(5) Uani 1 1 d . . . . .
O53 O 0.10708(18) 0.66608(9) 0.58246(16) 0.0318(6) Uani 1 1 d . . . . .
O54 O 0.11653(14) 0.45318(8) 0.44076(13) 0.0178(4) Uani 1 1 d . . . . .
O55 O 0.19875(14) 0.47975(9) 0.59742(14) 0.0186(4) Uani 1 1 d . . . . .
O56 O 0.30584(15) 0.42534(10) 0.64988(15) 0.0260(5) Uani 1 1 d . . . . .
N51 N -0.07121(17) 0.50978(11) 0.26833(16) 0.0184(5) Uani 1 1 d . . . . .
N52 N 0.04194(17) 0.40997(11) 0.27988(17) 0.0194(5) Uani 1 1 d . . . . .
C51 C -0.01001(18) 0.58542(12) 0.41107(19) 0.0142(6) Uani 1 1 d . . . . .
C52 C 0.0185(2) 0.62899(12) 0.46552(19) 0.0168(6) Uani 1 1 d . . . . .
C53 C -0.0097(2) 0.68141(12) 0.4440(2) 0.0208(6) Uani 1 1 d . . . . .
H53 H 0.010780 0.710002 0.481027 0.025 Uiso 1 1 calc R U . . .
C54 C -0.0659(2) 0.69291(13) 0.3710(2) 0.0236(7) Uani 1 1 d . . . . .
C55 C -0.0936(2) 0.65072(13) 0.3174(2) 0.0209(6) Uani 1 1 d . . . . .
H55 H -0.132543 0.657830 0.266986 0.025 Uiso 1 1 calc R U . . .
C56 C -0.06612(19) 0.59790(12) 0.33496(19) 0.0161(6) Uani 1 1 d . . . . .
C57 C -0.1002(2) 0.55724(13) 0.27344(19) 0.0179(6) Uani 1 1 d . . . . .
H57 H -0.148675 0.566948 0.233219 0.021 Uiso 1 1 calc R U . . .
C58 C 0.0789(2) 0.62000(12) 0.5443(2) 0.0183(6) Uani 1 1 d . . . . .
C59 C 0.1730(3) 0.66047(16) 0.6556(3) 0.0407(10) Uani 1 1 d . . . . .
H59A H 0.221347 0.640717 0.640288 0.061 Uiso 1 1 calc R U . . .
H59B H 0.150396 0.640770 0.699585 0.061 Uiso 1 1 calc R U . . .
H59C H 0.192068 0.696116 0.676715 0.061 Uiso 1 1 calc R U . . .
C60 C -0.0967(3) 0.74992(14) 0.3511(3) 0.0380(10) Uani 1 1 d . . . . .
H60A H -0.109902 0.754754 0.289943 0.057 Uiso 1 1 calc R U . . .
H60B H -0.051902 0.775263 0.375056 0.057 Uiso 1 1 calc R U . . .
H60C H -0.148020 0.756550 0.375488 0.057 Uiso 1 1 calc R U . . .
C61 C -0.1147(2) 0.47588(14) 0.1999(2) 0.0251(7) Uani 1 1 d . . . . .
H61A H -0.155170 0.497969 0.160456 0.030 Uiso 1 1 calc R U . . .
H61B H -0.147722 0.447687 0.223294 0.030 Uiso 1 1 calc R U . . .
C62 C -0.0505(2) 0.44978(15) 0.1526(2) 0.0272(8) Uani 1 1 d . . . . .
H62A H -0.079646 0.440356 0.095141 0.033 Uiso 1 1 calc R U . . .
H62B H -0.005276 0.476169 0.147017 0.033 Uiso 1 1 calc R U . . .
C63 C -0.0092(2) 0.39957(14) 0.1950(2) 0.0263(7) Uani 1 1 d . . . . .
H63A H -0.054400 0.373133 0.200535 0.032 Uiso 1 1 calc R U . . .
H63B H 0.028247 0.383488 0.158696 0.032 Uiso 1 1 calc R U . . .
C64 C 0.15522(19) 0.40721(12) 0.4533(2) 0.0166(6) Uani 1 1 d . . . . .
C65 C 0.21471(19) 0.39614(12) 0.5285(2) 0.0169(6) Uani 1 1 d . . . . .
C66 C 0.2532(2) 0.34548(13) 0.5411(2) 0.0226(7) Uani 1 1 d . . . . .
H66 H 0.292178 0.339296 0.591809 0.027 Uiso 1 1 calc R U . . .
C67 C 0.2373(2) 0.30407(14) 0.4834(2) 0.0267(7) Uani 1 1 d . . . . .
C68 C 0.1812(2) 0.31475(13) 0.4098(2) 0.0257(7) Uani 1 1 d . . . . .
H68 H 0.169478 0.287139 0.368815 0.031 Uiso 1 1 calc R U . . .
C69 C 0.1407(2) 0.36472(12) 0.3930(2) 0.0196(6) Uani 1 1 d . . . . .
C70 C 0.0838(2) 0.36924(13) 0.3132(2) 0.0207(6) Uani 1 1 d . . . . .
H70 H 0.076329 0.337268 0.280621 0.025 Uiso 1 1 calc R U . . .
C71 C 0.23658(19) 0.43784(12) 0.59326(19) 0.0171(6) Uani 1 1 d . . . . .
C72 C 0.3345(2) 0.46567(15) 0.7132(2) 0.0297(8) Uani 1 1 d . . . . .
H72A H 0.345831 0.499331 0.685678 0.045 Uiso 1 1 calc R U . . .
H72B H 0.386943 0.453345 0.749264 0.045 Uiso 1 1 calc R U . . .
H72C H 0.290267 0.471610 0.747632 0.045 Uiso 1 1 calc R U . . .
C73 C 0.2812(3) 0.25018(16) 0.4996(3) 0.0395(10) Uani 1 1 d . . . . .
H73A H 0.337399 0.251704 0.482740 0.059 Uiso 1 1 calc R U . . .
H73B H 0.246568 0.222391 0.466941 0.059 Uiso 1 1 calc R U . . .
H73C H 0.287912 0.241584 0.559713 0.059 Uiso 1 1 calc R U . . .
Li51 Li 0.0876(3) 0.5034(2) 0.5271(3) 0.0187(10) Uani 1 1 d . . . . .
Cl3 Cl -0.02503(8) 0.57947(8) 0.03252(8) 0.0670(4) Uani 1 1 d . . . . .
Cl4 Cl -0.05362(11) 0.69132(8) 0.07337(14) 0.0928(6) Uani 1 1 d . . . . .
C81 C -0.0496(3) 0.6247(2) 0.1089(3) 0.0438(11) Uani 1 1 d . . . . .
H81A H -0.105369 0.614878 0.123864 0.053 Uiso 1 1 calc R U . . .
H81B H -0.005855 0.621589 0.160407 0.053 Uiso 1 1 calc R U . . .
Cl5 Cl 0.30241(14) 0.62119(6) 0.47348(10) 0.0823(5) Uani 1 1 d . . . . .
Cl12 Cl 0.36885(12) 0.51194(9) 0.49087(14) 0.0954(7) Uani 1 1 d . . . . .
C82 C 0.2771(3) 0.55367(19) 0.4769(3) 0.0484(11) Uani 1 1 d . . . . .
H82A H 0.239185 0.543653 0.423869 0.058 Uiso 1 1 calc R U . . .
H82B H 0.245433 0.547476 0.523805 0.058 Uiso 1 1 calc R U . . .
Cl5A Cl 0.1165(4) 0.7022(3) 0.2577(12) 0.170(5) Uani 0.453(12) 1 d D . P A 2
Cl6 Cl 0.30329(9) 0.71483(5) 0.28938(9) 0.0579(3) Uani 1 1 d D . . . .
Cl7A Cl 0.1313(3) 0.69628(14) 0.2113(3) 0.0677(16) Uani 0.547(12) 1 d D . P A 1
C83 C 0.2249(6) 0.6670(4) 0.2589(7) 0.043(2) Uani 0.547(12) 1 d D . P A 1
H83A H 0.244604 0.641411 0.219313 0.052 Uiso 0.547(12) 1 calc R U P A 1
H83B H 0.214746 0.646548 0.308917 0.052 Uiso 0.547(12) 1 calc R U P A 1
C83A C 0.2182(14) 0.6791(7) 0.2896(15) 0.151(15) Uani 0.453(12) 1 d D . P A 2
H83C H 0.220922 0.666157 0.348044 0.181 Uiso 0.453(12) 1 calc R U P A 2
H83D H 0.224183 0.646982 0.254897 0.181 Uiso 0.453(12) 1 calc R U P A 2
Cl8 Cl 0.30536(12) 0.26567(8) 0.76579(12) 0.0881(6) Uani 1 1 d . . . . .
Cl9 Cl 0.45962(13) 0.30763(13) 0.71180(14) 0.0610(8) Uani 0.560(3) 1 d D . P B 1
Cl9A Cl 0.47607(18) 0.26343(15) 0.7585(2) 0.0638(11) Uani 0.440(3) 1 d D . P B 2
C84 C 0.3905(3) 0.3079(2) 0.7857(3) 0.0548(14) Uani 1 1 d D . . . .
H84A H 0.424000 0.298550 0.841364 0.066 Uiso 0.560(3) 1 calc R U P B 1
H84B H 0.368881 0.344875 0.789639 0.066 Uiso 0.560(3) 1 calc R U P B 1
H84C H 0.402459 0.319020 0.845456 0.066 Uiso 0.440(3) 1 calc R U P B 2
H84D H 0.382297 0.340113 0.749276 0.066 Uiso 0.440(3) 1 calc R U P B 2
Cl10 Cl 0.48412(19) 0.34434(14) 0.5881(2) 0.0634(10) Uani 0.440(3) 1 d . . P B 2
Cl11 Cl 0.43170(18) 0.34710(15) 0.4071(2) 0.0603(9) Uani 0.440(3) 1 d . . P B 2
C85 C 0.4473(7) 0.3853(5) 0.4972(10) 0.062(4) Uani 0.440(3) 1 d . . P B 2
H85A H 0.393089 0.402918 0.503706 0.074 Uiso 0.440(3) 1 calc R U P B 2
H85B H 0.489846 0.413616 0.492695 0.074 Uiso 0.440(3) 1 calc R U P B 2

loop_
_atom_site_aniso_label
_atom_site_aniso_U_11
_atom_site_aniso_U_22
_atom_site_aniso_U_33
_atom_site_aniso_U_23
_atom_site_aniso_U_13
_atom_site_aniso_U_12
Zn1 0.01420(17) 0.01395(17) 0.01561(17) 0.00063(13) 0.00189(13) -0.00022(12)
Cl2 0.0210(4) 0.0211(4) 0.0202(4) -0.0023(3) -0.0026(3) -0.0015(3)
O1 0.0181(11) 0.0136(10) 0.0225(11) 0.0028(8) 0.0032(9) 0.0028(8)
O2 0.0260(12) 0.0205(11) 0.0167(11) 0.0035(9) 0.0005(9) 0.0016(9)
O3 0.0380(15) 0.0327(14) 0.0314(14) 0.0180(11) 0.0034(12) 0.0085(11)
O4 0.0131(10) 0.0118(10) 0.0180(10) -0.0005(8) 0.0009(8) 0.0010(7)
O5 0.0287(13) 0.0212(12) 0.0219(12) 0.0030(9) 0.0091(10) 0.0040(9)
O6 0.0404(15) 0.0332(14) 0.0278(13) 0.0027(11) 0.0186(12) 0.0095(12)
N1 0.0166(13) 0.0217(14) 0.0212(14) -0.0013(10) 0.0043(10) -0.0019(10)
N2 0.0220(14) 0.0243(14) 0.0174(13) 0.0049(11) 0.0044(11) 0.0020(11)
C1 0.0131(14) 0.0150(14) 0.0196(15) -0.0036(11) -0.0050(11) -0.0005(11)
C2 0.0158(14) 0.0159(14) 0.0226(16) -0.0005(12) -0.0054(12) 0.0004(11)
C3 0.0232(17) 0.0151(15) 0.0350(19) 0.0005(13) -0.0054(14) 0.0023(12)
C4 0.0210(17) 0.0176(16) 0.048(2) -0.0066(15) 0.0000(15) 0.0052(13)
C5 0.0174(16) 0.0232(17) 0.036(2) -0.0089(14) 0.0015(14) 0.0018(13)
C6 0.0153(14) 0.0191(15) 0.0250(16) -0.0045(12) -0.0005(12) 0.0003(11)
C7 0.0151(15) 0.0245(16) 0.0250(17) -0.0082(13) 0.0039(12) -0.0006(12)
C8 0.0232(16) 0.0173(15) 0.0172(15) 0.0033(11) -0.0057(12) -0.0011(12)
C9 0.050(3) 0.049(3) 0.036(2) 0.025(2) 0.010(2) 0.010(2)
C10 0.030(2) 0.0235(19) 0.073(3) -0.0018(19) 0.005(2) 0.0116(15)
C11 0.0280(18) 0.0300(18) 0.0278(18) -0.0009(14) 0.0137(15) -0.0028(14)
C12 0.042(2) 0.032(2) 0.043(2) 0.0032(17) 0.0178(19) -0.0054(17)
C13 0.039(2) 0.044(2) 0.0267(19) 0.0170(16) 0.0132(16) 0.0125(17)
C14 0.0119(13) 0.0134(13) 0.0165(14) -0.0029(11) -0.0033(11) -0.0008(10)
C15 0.0157(14) 0.0179(15) 0.0170(15) -0.0033(11) -0.0012(11) -0.0015(11)
C16 0.0183(15) 0.0214(16) 0.0215(16) -0.0084(12) -0.0011(12) 0.0024(12)
C17 0.0254(17) 0.0161(15) 0.0290(18) -0.0072(13) -0.0029(14) 0.0039(12)
C18 0.0253(17) 0.0134(14) 0.0242(16) 0.0004(12) -0.0025(13) -0.0011(12)
C19 0.0171(14) 0.0149(14) 0.0194(15) -0.0010(11) -0.0022(12) -0.0019(11)
C20 0.0225(16) 0.0182(15) 0.0196(15) 0.0059(12) -0.0026(12) -0.0030(12)
C21 0.0145(14) 0.0236(16) 0.0179(15) -0.0049(12) 0.0010(11) -0.0015(12)
C22 0.043(2) 0.043(2) 0.029(2) 0.0057(17) 0.0187(17) 0.0045(18)
C23 0.046(2) 0.0206(18) 0.042(2) -0.0051(16) 0.0054(19) 0.0117(16)
Li1 0.020(3) 0.016(2) 0.017(3) -0.0002(19) 0.001(2) 0.000(2)
Zn51 0.01666(18) 0.01442(17) 0.01297(17) -0.00236(12) 0.00035(13) 0.00085(12)
Cl1 0.0299(4) 0.0250(4) 0.0253(4) -0.0034(3) 0.0124(3) -0.0060(3)
O51 0.0178(10) 0.0097(9) 0.0145(10) -0.0005(8) 0.0017(8) 0.0016(8)
O52 0.0319(13) 0.0149(11) 0.0210(12) -0.0015(9) -0.0084(10) 0.0017(9)
O53 0.0443(15) 0.0138(11) 0.0299(13) -0.0041(10) -0.0143(12) -0.0017(10)
O54 0.0207(11) 0.0141(10) 0.0167(10) -0.0026(8) -0.0018(8) 0.0035(8)
O55 0.0181(11) 0.0166(11) 0.0197(11) -0.0029(8) -0.0010(9) 0.0015(8)
O56 0.0234(12) 0.0219(12) 0.0277(13) -0.0047(10) -0.0096(10) 0.0038(9)
N51 0.0194(13) 0.0217(13) 0.0131(12) -0.0035(10) -0.0001(10) -0.0007(10)
N52 0.0201(13) 0.0199(13) 0.0169(13) -0.0061(10) -0.0002(10) 0.0007(10)
C51 0.0137(13) 0.0136(13) 0.0159(14) 0.0025(11) 0.0045(11) 0.0016(10)
C52 0.0197(15) 0.0133(14) 0.0168(14) 0.0023(11) 0.0011(12) 0.0000(11)
C53 0.0253(16) 0.0115(14) 0.0250(16) 0.0006(12) 0.0027(13) -0.0008(12)
C54 0.0285(17) 0.0146(15) 0.0264(17) 0.0079(12) 0.0015(14) 0.0019(12)
C55 0.0232(16) 0.0197(15) 0.0192(15) 0.0069(12) 0.0017(12) 0.0025(12)
C56 0.0163(14) 0.0170(14) 0.0153(14) 0.0034(11) 0.0034(11) 0.0012(11)
C57 0.0173(14) 0.0217(15) 0.0140(14) 0.0034(11) 0.0006(11) 0.0007(11)
C58 0.0215(15) 0.0149(14) 0.0178(15) -0.0029(11) 0.0017(12) -0.0016(11)
C59 0.051(3) 0.0238(19) 0.036(2) -0.0049(16) -0.0223(19) -0.0069(17)
C60 0.050(2) 0.0139(16) 0.043(2) 0.0059(15) -0.0129(19) 0.0020(15)
C61 0.0232(16) 0.0264(17) 0.0217(16) -0.0092(13) -0.0076(13) 0.0017(13)
C62 0.0332(19) 0.0295(18) 0.0157(16) -0.0071(13) -0.0048(14) 0.0047(14)
C63 0.0301(18) 0.0252(17) 0.0206(16) -0.0102(13) -0.0039(14) 0.0039(14)
C64 0.0160(14) 0.0139(14) 0.0203(15) -0.0006(11) 0.0043(12) -0.0002(11)
C65 0.0152(14) 0.0164(14) 0.0191(15) -0.0022(11) 0.0027(12) 0.0005(11)
C66 0.0247(16) 0.0182(15) 0.0237(16) 0.0016(12) 0.0004(13) 0.0052(12)
C67 0.0310(18) 0.0201(16) 0.0282(18) -0.0018(13) 0.0026(15) 0.0061(13)
C68 0.0332(19) 0.0168(15) 0.0256(17) -0.0062(13) 0.0013(14) 0.0044(13)
C69 0.0217(16) 0.0164(15) 0.0202(15) -0.0035(12) 0.0019(12) 0.0028(12)
C70 0.0234(16) 0.0166(15) 0.0212(16) -0.0087(12) 0.0018(13) 0.0011(12)
C71 0.0152(14) 0.0176(14) 0.0179(15) 0.0013(11) 0.0014(11) -0.0014(11)
C72 0.0266(18) 0.0285(18) 0.0285(19) -0.0072(15) -0.0108(15) -0.0011(14)
C73 0.053(3) 0.0228(18) 0.037(2) -0.0040(16) -0.0061(19) 0.0162(17)
Li51 0.020(3) 0.018(3) 0.017(3) -0.003(2) 0.000(2) 0.001(2)
Cl3 0.0411(6) 0.1231(13) 0.0370(6) -0.0122(7) 0.0075(5) -0.0065(7)
Cl4 0.0691(10) 0.0867(12) 0.1238(15) 0.0617(11) 0.0201(10) 0.0078(8)
C81 0.032(2) 0.064(3) 0.036(2) 0.018(2) 0.0098(18) -0.003(2)
Cl5 0.1387(16) 0.0451(7) 0.0601(8) 0.0006(6) 0.0091(9) -0.0452(9)
Cl12 0.0748(11) 0.1124(15) 0.1099(15) 0.0519(12) 0.0464(10) 0.0189(10)
C82 0.054(3) 0.043(3) 0.048(3) 0.006(2) 0.006(2) -0.018(2)
Cl5A 0.103(4) 0.107(5) 0.320(13) -0.093(7) 0.092(7) -0.058(4)
Cl6 0.0665(8) 0.0461(7) 0.0620(8) -0.0048(6) 0.0130(6) 0.0004(6)
Cl7A 0.066(2) 0.0399(16) 0.084(3) 0.0131(14) -0.0227(16) -0.0124(13)
C83 0.054(5) 0.024(4) 0.051(6) -0.023(4) 0.003(4) -0.019(4)
C83A 0.28(4) 0.037(9) 0.099(16) -0.025(10) -0.088(18) 0.039(14)
Cl8 0.0958(12) 0.0859(11) 0.0917(12) -0.0513(10) 0.0419(10) -0.0514(10)
Cl9 0.0341(11) 0.109(2) 0.0394(12) -0.0235(13) 0.0049(8) 0.0009(12)
Cl9A 0.0410(15) 0.083(2) 0.064(2) -0.0447(19) 0.0001(13) -0.0002(14)
C84 0.036(2) 0.068(3) 0.060(3) -0.038(3) 0.008(2) -0.012(2)
Cl10 0.0456(16) 0.0613(19) 0.084(2) -0.0144(16) 0.0138(15) 0.0009(13)
Cl11 0.0397(15) 0.088(2) 0.0580(18) 0.0114(15) 0.0212(13) -0.0006(14)
C85 0.032(5) 0.055(7) 0.110(11) -0.003(7) 0.042(6) -0.009(5)

loop_
_atom_type_symbol
_atom_type_description
_atom_type_scat_dispersion_real
_atom_type_scat_dispersion_imag
_atom_type_scat_source
C C 0.0033 0.0016 'International Tables Vol C Tables 4.2.6.8 and 6.1.1.4'
H H 0.0000 0.0000 'International Tables Vol C Tables 4.2.6.8 and 6.1.1.4'
Cl Cl 0.1484 0.1585 'International Tables Vol C Tables 4.2.6.8 and 6.1.1.4'
Li Li -0.0003 0.0001 'International Tables Vol C Tables 4.2.6.8 and 6.1.1.4'
N N 0.0061 0.0033 'International Tables Vol C Tables 4.2.6.8 and 6.1.1.4'
O O 0.0106 0.0060 'International Tables Vol C Tables 4.2.6.8 and 6.1.1.4'
Zn Zn 0.2839 1.4301 'International Tables Vol C Tables 4.2.6.8 and 6.1.1.4'

loop_
_exptl_crystal_face_index_h
_exptl_crystal_face_index_k
_exptl_crystal_face_index_l
_exptl_crystal_face_perp_dist
0 1 0 0.0641
0 -1 0 0.0822
1 0 -1 0.0960
-1 0 1 0.0960
-1 0 0 0.1150
1 0 0 0.1324
1 -2 -1 0.0981
-1 2 1 0.0849
1 1 -1 0.0806
-1 -1 1 0.1070
1 1 1 0.1871
-1 -2 0 0.1153
-1 -1 -1 0.2016
0 1 -1 0.1847

loop_
_geom_angle_atom_site_label_1
_geom_angle_atom_site_label_2
_geom_angle_atom_site_label_3
_geom_angle
_geom_angle_site_symmetry_1
_geom_angle_site_symmetry_3
_geom_angle_publ_flag
O1 Zn1 Cl2 104.92(7) . . ?
O1 Zn1 O4 79.23(8) . . ?
O1 Zn1 N1 88.93(10) . . ?
O1 Zn1 N2 151.03(10) . . ?
O4 Zn1 Cl2 100.82(6) . . ?
N1 Zn1 Cl2 110.78(8) . . ?
N1 Zn1 O4 148.18(9) . . ?
N1 Zn1 N2 92.79(11) . . ?
N2 Zn1 Cl2 101.47(8) . . ?
N2 Zn1 O4 84.30(10) . . ?
C1 O1 Zn1 131.3(2) . . ?
C1 O1 Li1 127.8(3) . . ?
Li1 O1 Zn1 100.50(18) . . ?
C8 O2 Li1 127.7(3) . . ?
C8 O3 C9 115.1(3) . . ?
Zn1 O4 Li1 110.65(17) . 3_667 ?
C14 O4 Zn1 119.28(18) . . ?
C14 O4 Li1 130.2(2) . . ?
C14 O4 Li1 110.9(2) . 3_667 ?
Li1 O4 Zn1 96.51(18) . . ?
Li1 O4 Li1 83.6(2) . 3_667 ?
C21 O5 Li1 131.0(3) . . ?
C21 O6 C22 116.5(3) . . ?
C7 N1 Zn1 124.0(2) . . ?
C7 N1 C11 114.2(3) . . ?
C11 N1 Zn1 121.8(2) . . ?
C13 N2 Zn1 120.2(2) . . ?
C20 N2 Zn1 121.2(2) . . ?
C20 N2 C13 116.7(3) . . ?
O1 C1 C2 121.6(3) . . ?
O1 C1 C6 121.7(3) . . ?
C2 C1 C6 116.6(3) . . ?
C1 C2 C8 120.0(3) . . ?
C3 C2 C1 120.2(3) . . ?
C3 C2 C8 119.8(3) . . ?
C2 C3 H3 118.6 . . ?
C4 C3 C2 122.7(3) . . ?
C4 C3 H3 118.6 . . ?
C3 C4 C5 117.3(3) . . ?
C3 C4 C10 121.7(4) . . ?
C5 C4 C10 121.1(4) . . ?
C4 C5 H5 118.5 . . ?
C4 C5 C6 123.0(3) . . ?
C6 C5 H5 118.5 . . ?
C1 C6 C7 124.0(3) . . ?
C5 C6 C1 120.0(3) . . ?
C5 C6 C7 116.0(3) . . ?
N1 C7 C6 128.4(3) . . ?
N1 C7 H7 115.8 . . ?
C6 C7 H7 115.8 . . ?
O2 C8 O3 120.5(3) . . ?
O2 C8 C2 126.7(3) . . ?
O3 C8 C2 112.8(3) . . ?
O3 C9 H9A 109.5 . . ?
O3 C9 H9B 109.5 . . ?
O3 C9 H9C 109.5 . . ?
H9A C9 H9B 109.5 . . ?
H9A C9 H9C 109.5 . . ?
H9B C9 H9C 109.5 . . ?
C4 C10 H10A 109.5 . . ?
C4 C10 H10B 109.5 . . ?
C4 C10 H10C 109.5 . . ?
H10A C10 H10B 109.5 . . ?
H10A C10 H10C 109.5 . . ?
H10B C10 H10C 109.5 . . ?
N1 C11 H11A 108.7 . . ?
N1 C11 H11B 108.7 . . ?
N1 C11 C12 114.3(3) . . ?
H11A C11 H11B 107.6 . . ?
C12 C11 H11A 108.7 . . ?
C12 C11 H11B 108.7 . . ?
C11 C12 H12A 108.6 . . ?
C11 C12 H12B 108.6 . . ?
H12A C12 H12B 107.5 . . ?
C13 C12 C11 114.8(4) . . ?
C13 C12 H12A 108.6 . . ?
C13 C12 H12B 108.6 . . ?
N2 C13 C12 111.6(3) . . ?
N2 C13 H13A 109.3 . . ?
N2 C13 H13B 109.3 . . ?
C12 C13 H13A 109.3 . . ?
C12 C13 H13B 109.3 . . ?
H13A C13 H13B 108.0 . . ?
O4 C14 C15 122.7(3) . . ?
O4 C14 C19 121.1(3) . . ?
C15 C14 C19 116.2(3) . . ?
C14 C15 C21 120.8(3) . . ?
C16 C15 C14 120.1(3) . . ?
C16 C15 C21 119.1(3) . . ?
C15 C16 H16 118.5 . . ?
C17 C16 C15 122.9(3) . . ?
C17 C16 H16 118.5 . . ?
C16 C17 C18 117.4(3) . . ?
C16 C17 C23 122.1(3) . . ?
C18 C17 C23 120.5(3) . . ?
C17 C18 H18 118.8 . . ?
C17 C18 C19 122.5(3) . . ?
C19 C18 H18 118.8 . . ?
C14 C19 C20 123.0(3) . . ?
C18 C19 C14 120.7(3) . . ?
C18 C19 C20 116.2(3) . . ?
N2 C20 C19 127.6(3) . . ?
N2 C20 H20 116.2 . . ?
C19 C20 H20 116.2 . . ?
O5 C21 O6 121.1(3) . . ?
O5 C21 C15 126.8(3) . . ?
O6 C21 C15 112.1(3) . . ?
O6 C22 H22A 109.5 . . ?
O6 C22 H22B 109.5 . . ?
O6 C22 H22C 109.5 . . ?
H22A C22 H22B 109.5 . . ?
H22A C22 H22C 109.5 . . ?
H22B C22 H22C 109.5 . . ?
C17 C23 H23A 109.5 . . ?
C17 C23 H23B 109.5 . . ?
C17 C23 H23C 109.5 . . ?
H23A C23 H23B 109.5 . . ?
H23A C23 H23C 109.5 . . ?
H23B C23 H23C 109.5 . . ?
O1 Li1 O4 82.5(2) . . ?
O1 Li1 O4 102.3(2) . 3_667 ?
O1 Li1 Li1 93.9(3) . 3_667 ?
O2 Li1 O1 86.1(2) . . ?
O2 Li1 O4 158.3(3) . . ?
O2 Li1 O4 104.0(2) . 3_667 ?
O2 Li1 Li1 149.8(4) . 3_667 ?
O4 Li1 O4 96.4(2) . 3_667 ?
O4 Li1 Li1 49.91(18) . 3_667 ?
O4 Li1 Li1 46.45(17) 3_667 3_667 ?
O5 Li1 O1 151.7(3) . . ?
O5 Li1 O2 93.6(2) . . ?
O5 Li1 O4 105.2(3) . 3_667 ?
O5 Li1 O4 88.0(2) . . ?
O5 Li1 Li1 100.1(3) . 3_667 ?
Cl1 Zn51 Li51 137.91(9) . 3_566 ?
O51 Zn51 Cl1 102.35(6) . . ?
O51 Zn51 Li51 36.46(11) . 3_566 ?
O54 Zn51 Cl1 107.35(7) . . ?
O54 Zn51 O51 79.18(8) . . ?
O54 Zn51 N51 149.61(10) . . ?
O54 Zn51 N52 88.34(9) . . ?
O54 Zn51 Li51 78.54(11) . 3_566 ?
N51 Zn51 Cl1 100.44(8) . . ?
N51 Zn51 O51 83.12(9) . . ?
N51 Zn51 N52 93.76(10) . . ?
N51 Zn51 Li51 72.58(12) . 3_566 ?
N52 Zn51 Cl1 109.77(8) . . ?
N52 Zn51 O51 147.74(10) . . ?
N52 Zn51 Li51 112.06(12) . 3_566 ?
C51 O51 Zn51 118.98(18) . . ?
C51 O51 Li51 131.5(2) . . ?
C51 O51 Li51 109.5(2) . 3_566 ?
Li51 O51 Zn51 97.63(18) . . ?
Li51 O51 Zn51 106.53(17) 3_566 . ?
Li51 O51 Li51 86.7(2) . 3_566 ?
C58 O52 Li51 130.9(3) . . ?
C58 O53 C59 115.5(3) . . ?
C64 O54 Zn51 131.4(2) . . ?
C64 O54 Li51 127.4(2) . . ?
Li51 O54 Zn51 99.86(18) . . ?
C71 O55 Li51 128.0(3) . . ?
C71 O56 C72 116.2(3) . . ?
C57 N51 Zn51 122.1(2) . . ?
C57 N51 C61 116.9(3) . . ?
C61 N51 Zn51 119.7(2) . . ?
C63 N52 Zn51 121.9(2) . . ?
C70 N52 Zn51 123.8(2) . . ?
C70 N52 C63 114.2(3) . . ?
O51 C51 C52 122.8(3) . . ?
O51 C51 C56 120.3(3) . . ?
C52 C51 C56 116.9(3) . . ?
C51 C52 C58 120.6(3) . . ?
C53 C52 C51 120.3(3) . . ?
C53 C52 C58 119.2(3) . . ?
C52 C53 H53 118.8 . . ?
C54 C53 C52 122.4(3) . . ?
C54 C53 H53 118.8 . . ?
C53 C54 C55 117.7(3) . . ?
C53 C54 C60 120.8(3) . . ?
C55 C54 C60 121.5(3) . . ?
C54 C55 H55 118.9 . . ?
C54 C55 C56 122.2(3) . . ?
C56 C55 H55 118.9 . . ?
C51 C56 C57 122.7(3) . . ?
C55 C56 C51 120.5(3) . . ?
C55 C56 C57 116.7(3) . . ?
N51 C57 C56 126.3(3) . . ?
N51 C57 H57 116.9 . . ?
C56 C57 H57 116.9 . . ?
O52 C58 O53 121.0(3) . . ?
O52 C58 C52 126.5(3) . . ?
O53 C58 C52 112.5(3) . . ?
O53 C59 H59A 109.5 . . ?
O53 C59 H59B 109.5 . . ?
O53 C59 H59C 109.5 . . ?
H59A C59 H59B 109.5 . . ?
H59A C59 H59C 109.5 . . ?
H59B C59 H59C 109.5 . . ?
C54 C60 H60A 109.5 . . ?
C54 C60 H60B 109.5 . . ?
C54 C60 H60C 109.5 . . ?
H60A C60 H60B 109.5 . . ?
H60A C60 H60C 109.5 . . ?
H60B C60 H60C 109.5 . . ?
N51 C61 H61A 109.5 . . ?
N51 C61 H61B 109.5 . . ?
N51 C61 C62 110.6(3) . . ?
H61A C61 H61B 108.1 . . ?
C62 C61 H61A 109.5 . . ?
C62 C61 H61B 109.5 . . ?
C61 C62 H62A 108.8 . . ?
C61 C62 H62B 108.8 . . ?
H62A C62 H62B 107.7 . . ?
C63 C62 C61 113.6(3) . . ?
C63 C62 H62A 108.8 . . ?
C63 C62 H62B 108.8 . . ?
N52 C63 C62 113.3(3) . . ?
N52 C63 H63A 108.9 . . ?
N52 C63 H63B 108.9 . . ?
C62 C63 H63A 108.9 . . ?
C62 C63 H63B 108.9 . . ?
H63A C63 H63B 107.7 . . ?
O54 C64 C65 121.9(3) . . ?
O54 C64 C69 122.0(3) . . ?
C69 C64 C65 116.1(3) . . ?
C64 C65 C71 120.4(3) . . ?
C66 C65 C64 120.4(3) . . ?
C66 C65 C71 119.2(3) . . ?
C65 C66 H66 118.4 . . ?
C67 C66 C65 123.3(3) . . ?
C67 C66 H66 118.4 . . ?
C66 C67 C73 121.3(3) . . ?
C68 C67 C66 116.8(3) . . ?
C68 C67 C73 122.0(3) . . ?
C67 C68 H68 118.6 . . ?
C67 C68 C69 122.9(3) . . ?
C69 C68 H68 118.6 . . ?
C64 C69 C70 123.5(3) . . ?
C68 C69 C64 120.6(3) . . ?
C68 C69 C70 115.9(3) . . ?
N52 C70 C69 129.5(3) . . ?
N52 C70 H70 115.2 . . ?
C69 C70 H70 115.2 . . ?
O55 C71 O56 121.3(3) . . ?
O55 C71 C65 126.0(3) . . ?
O56 C71 C65 112.7(3) . . ?
O56 C72 H72A 109.5 . . ?
O56 C72 H72B 109.5 . . ?
O56 C72 H72C 109.5 . . ?
H72A C72 H72B 109.5 . . ?
H72A C72 H72C 109.5 . . ?
H72B C72 H72C 109.5 . . ?
C67 C73 H73A 109.5 . . ?
C67 C73 H73B 109.5 . . ?
C67 C73 H73C 109.5 . . ?
H73A C73 H73B 109.5 . . ?
H73A C73 H73C 109.5 . . ?
H73B C73 H73C 109.5 . . ?
O51 Li51 Zn51 37.01(11) 3_566 3_566 ?
O51 Li51 Zn51 96.9(2) . 3_566 ?
O51 Li51 O51 93.3(2) . 3_566 ?
O51 Li51 O52 87.3(2) . . ?
O51 Li51 O54 83.1(2) . . ?
O51 Li51 O55 157.1(3) . . ?
O51 Li51 Li51 48.07(17) . 3_566 ?
O51 Li51 Li51 45.25(17) 3_566 3_566 ?
O52 Li51 Zn51 74.29(18) . 3_566 ?
O52 Li51 O51 110.9(3) . 3_566 ?
O52 Li51 O54 145.2(3) . . ?
O52 Li51 O55 90.7(2) . . ?
O52 Li51 Li51 103.5(3) . 3_566 ?
O54 Li51 Zn51 140.0(2) . 3_566 ?
O54 Li51 O51 103.0(2) . 3_566 ?
O54 Li51 O55 85.6(2) . . ?
O54 Li51 Li51 94.7(3) . 3_566 ?
O55 Li51 Zn51 104.6(2) . 3_566 ?
O55 Li51 O51 108.7(3) . 3_566 ?
O55 Li51 Li51 153.4(4) . 3_566 ?
Li51 Li51 Zn51 59.3(2) 3_566 3_566 ?
Cl3 C81 H81A 109.2 . . ?
Cl3 C81 H81B 109.2 . . ?
Cl4 C81 Cl3 112.1(2) . . ?
Cl4 C81 H81A 109.2 . . ?
Cl4 C81 H81B 109.2 . . ?
H81A C81 H81B 107.9 . . ?
Cl5 C82 Cl12 112.4(3) . . ?
Cl5 C82 H82A 109.1 . . ?
Cl5 C82 H82B 109.1 . . ?
Cl12 C82 H82A 109.1 . . ?
Cl12 C82 H82B 109.1 . . ?
H82A C82 H82B 107.9 . . ?
Cl6 C83 H83A 109.4 . . ?
Cl6 C83 H83B 109.4 . . ?
Cl7A C83 Cl6 111.1(6) . . ?
Cl7A C83 H83A 109.4 . . ?
Cl7A C83 H83B 109.4 . . ?
H83A C83 H83B 108.0 . . ?
Cl5A C83A H83C 106.3 . . ?
Cl5A C83A H83D 106.3 . . ?
Cl6 C83A Cl5A 124.1(12) . . ?
Cl6 C83A H83C 106.3 . . ?
Cl6 C83A H83D 106.3 . . ?
H83C C83A H83D 106.4 . . ?
Cl8 C84 Cl9 116.2(3) . . ?
Cl8 C84 Cl9A 100.3(3) . . ?
Cl8 C84 H84A 108.2 . . ?
Cl8 C84 H84B 108.2 . . ?
Cl8 C84 H84C 111.7 . . ?
Cl8 C84 H84D 111.7 . . ?
Cl9 C84 H84A 108.2 . . ?
Cl9 C84 H84B 108.2 . . ?
Cl9A C84 H84C 111.7 . . ?
Cl9A C84 H84D 111.7 . . ?
H84A C84 H84B 107.4 . . ?
H84C C84 H84D 109.5 . . ?
Cl10 C85 H85A 109.5 . . ?
Cl10 C85 H85B 109.5 . . ?
Cl11 C85 Cl10 110.8(7) . . ?
Cl11 C85 H85A 109.5 . . ?
Cl11 C85 H85B 109.5 . . ?
H85A C85 H85B 108.1 . . ?

loop_
_geom_bond_atom_site_label_1
_geom_bond_atom_site_label_2
_geom_bond_distance
_geom_bond_site_symmetry_2
_geom_bond_publ_flag
Zn1 Cl2 2.2988(8) . ?
Zn1 O1 2.007(2) . ?
Zn1 O4 2.108(2) . ?
Zn1 N1 2.088(3) . ?
Zn1 N2 2.090(3) . ?
O1 C1 1.293(4) . ?
O1 Li1 1.982(6) . ?
O2 C8 1.214(4) . ?
O2 Li1 1.972(6) . ?
O3 C8 1.345(4) . ?
O3 C9 1.435(5) . ?
O4 C14 1.313(3) . ?
O4 Li1 2.001(6) . ?
O4 Li1 2.112(6) 3_667 ?
O5 C21 1.211(4) . ?
O5 Li1 1.965(6) . ?
O6 C21 1.342(4) . ?
O6 C22 1.437(5) . ?
N1 C7 1.287(4) . ?
N1 C11 1.483(4) . ?
N2 C13 1.469(5) . ?
N2 C20 1.279(4) . ?
C1 C2 1.431(4) . ?
C1 C6 1.431(5) . ?
C2 C3 1.407(4) . ?
C2 C8 1.468(5) . ?
C3 H3 0.9500 . ?
C3 C4 1.380(6) . ?
C4 C5 1.386(5) . ?
C4 C10 1.518(5) . ?
C5 H5 0.9500 . ?
C5 C6 1.402(5) . ?
C6 C7 1.448(5) . ?
C7 H7 0.9500 . ?
C9 H9A 0.9800 . ?
C9 H9B 0.9800 . ?
C9 H9C 0.9800 . ?
C10 H10A 0.9800 . ?
C10 H10B 0.9800 . ?
C10 H10C 0.9800 . ?
C11 H11A 0.9900 . ?
C11 H11B 0.9900 . ?
C11 C12 1.505(5) . ?
C12 H12A 0.9900 . ?
C12 H12B 0.9900 . ?
C12 C13 1.486(6) . ?
C13 H13A 0.9900 . ?
C13 H13B 0.9900 . ?
C14 C15 1.427(4) . ?
C14 C19 1.428(4) . ?
C15 C16 1.406(4) . ?
C15 C21 1.478(5) . ?
C16 H16 0.9500 . ?
C16 C17 1.374(5) . ?
C17 C18 1.383(5) . ?
C17 C23 1.518(5) . ?
C18 H18 0.9500 . ?
C18 C19 1.397(4) . ?
C19 C20 1.451(5) . ?
C20 H20 0.9500 . ?
C22 H22A 0.9800 . ?
C22 H22B 0.9800 . ?
C22 H22C 0.9800 . ?
C23 H23A 0.9800 . ?
C23 H23B 0.9800 . ?
C23 H23C 0.9800 . ?
Li1 Li1 2.744(10) 3_667 ?
Zn51 Cl1 2.3052(9) . ?
Zn51 O51 2.098(2) . ?
Zn51 O54 2.024(2) . ?
Zn51 N51 2.093(3) . ?
Zn51 N52 2.094(3) . ?
Zn51 Li51 3.341(6) 3_566 ?
O51 C51 1.316(4) . ?
O51 Li51 1.977(6) . ?
O51 Li51 2.071(6) 3_566 ?
O52 C58 1.215(4) . ?
O52 Li51 1.981(6) . ?
O53 C58 1.343(4) . ?
O53 C59 1.445(4) . ?
O54 C64 1.300(4) . ?
O54 Li51 1.984(6) . ?
O55 C71 1.213(4) . ?
O55 Li51 2.018(6) . ?
O56 C71 1.341(4) . ?
O56 C72 1.450(4) . ?
N51 C57 1.277(4) . ?
N51 C61 1.466(4) . ?
N52 C63 1.490(4) . ?
N52 C70 1.280(4) . ?
C51 C52 1.420(4) . ?
C51 C56 1.422(4) . ?
C52 C53 1.405(4) . ?
C52 C58 1.473(4) . ?
C53 H53 0.9500 . ?
C53 C54 1.381(5) . ?
C54 C55 1.384(5) . ?
C54 C60 1.518(5) . ?
C55 H55 0.9500 . ?
C55 C56 1.400(4) . ?
C56 C57 1.456(4) . ?
C57 H57 0.9500 . ?
C59 H59A 0.9800 . ?
C59 H59B 0.9800 . ?
C59 H59C 0.9800 . ?
C60 H60A 0.9800 . ?
C60 H60B 0.9800 . ?
C60 H60C 0.9800 . ?
C61 H61A 0.9900 . ?
C61 H61B 0.9900 . ?
C61 C62 1.523(5) . ?
C62 H62A 0.9900 . ?
C62 H62B 0.9900 . ?
C62 C63 1.520(5) . ?
C63 H63A 0.9900 . ?
C63 H63B 0.9900 . ?
C64 C65 1.430(4) . ?
C64 C69 1.430(4) . ?
C65 C66 1.402(4) . ?
C65 C71 1.472(4) . ?
C66 H66 0.9500 . ?
C66 C67 1.383(5) . ?
C67 C68 1.383(5) . ?
C67 C73 1.515(5) . ?
C68 H68 0.9500 . ?
C68 C69 1.406(4) . ?
C69 C70 1.445(4) . ?
C70 H70 0.9500 . ?
C72 H72A 0.9800 . ?
C72 H72B 0.9800 . ?
C72 H72C 0.9800 . ?
C73 H73A 0.9800 . ?
C73 H73B 0.9800 . ?
C73 H73C 0.9800 . ?
Li51 Li51 2.779(11) 3_566 ?
Cl3 C81 1.762(5) . ?
Cl4 C81 1.754(5) . ?
C81 H81A 0.9900 . ?
C81 H81B 0.9900 . ?
Cl5 C82 1.733(5) . ?
Cl12 C82 1.775(6) . ?
C82 H82A 0.9900 . ?
C82 H82B 0.9900 . ?
Cl5A C83A 1.712(16) . ?
Cl6 C83 1.735(8) . ?
Cl6 C83A 1.62(3) . ?
Cl7A C83 1.717(10) . ?
C83 H83A 0.9900 . ?
C83 H83B 0.9900 . ?
C83A H83C 0.9900 . ?
C83A H83D 0.9900 . ?
Cl8 C84 1.702(5) . ?
Cl9 C84 1.755(5) . ?
Cl9A C84 1.865(6) . ?
C84 H84A 0.9900 . ?
C84 H84B 0.9900 . ?
C84 H84C 0.9900 . ?
C84 H84D 0.9900 . ?
Cl10 C85 1.798(15) . ?
Cl11 C85 1.718(15) . ?
C85 H85A 0.9900 . ?
C85 H85B 0.9900 . ?

loop_
_geom_torsion_atom_site_label_1
_geom_torsion_atom_site_label_2
_geom_torsion_atom_site_label_3
_geom_torsion_atom_site_label_4
_geom_torsion
_geom_torsion_site_symmetry_1
_geom_torsion_site_symmetry_2
_geom_torsion_site_symmetry_3
_geom_torsion_site_symmetry_4
_geom_torsion_publ_flag
Zn1 O1 C1 C2 -163.6(2) . . . . ?
Zn1 O1 C1 C6 17.1(4) . . . . ?
Zn1 O4 C14 C15 138.9(2) . . . . ?
Zn1 O4 C14 C19 -43.0(3) . . . . ?
Zn1 N1 C7 C6 2.4(5) . . . . ?
Zn1 N1 C11 C12 -1.4(4) . . . . ?
Zn1 N2 C13 C12 33.5(5) . . . . ?
Zn1 N2 C20 C19 15.0(5) . . . . ?
O1 C1 C2 C3 -177.1(3) . . . . ?
O1 C1 C2 C8 2.3(4) . . . . ?
O1 C1 C6 C5 174.8(3) . . . . ?
O1 C1 C6 C7 -7.3(5) . . . . ?
O4 C14 C15 C16 174.7(3) . . . . ?
O4 C14 C15 C21 -5.7(4) . . . . ?
O4 C14 C19 C18 -173.7(3) . . . . ?
O4 C14 C19 C20 3.8(4) . . . . ?
N1 C11 C12 C13 60.5(5) . . . . ?
C1 C2 C3 C4 0.7(5) . . . . ?
C1 C2 C8 O2 -8.7(5) . . . . ?
C1 C2 C8 O3 171.9(3) . . . . ?
C1 C6 C7 N1 -2.5(5) . . . . ?
C2 C1 C6 C5 -4.5(4) . . . . ?
C2 C1 C6 C7 173.3(3) . . . . ?
C2 C3 C4 C5 -1.4(5) . . . . ?
C2 C3 C4 C10 179.6(3) . . . . ?
C3 C2 C8 O2 170.7(3) . . . . ?
C3 C2 C8 O3 -8.8(4) . . . . ?
C3 C4 C5 C6 -1.0(5) . . . . ?
C4 C5 C6 C1 4.1(5) . . . . ?
C4 C5 C6 C7 -174.0(3) . . . . ?
C5 C6 C7 N1 175.4(3) . . . . ?
C6 C1 C2 C3 2.3(4) . . . . ?
C6 C1 C2 C8 -178.4(3) . . . . ?
C7 N1 C11 C12 176.6(3) . . . . ?
C8 C2 C3 C4 -178.6(3) . . . . ?
C9 O3 C8 O2 -0.6(5) . . . . ?
C9 O3 C8 C2 178.9(3) . . . . ?
C10 C4 C5 C6 178.0(3) . . . . ?
C11 N1 C7 C6 -175.6(3) . . . . ?
C11 C12 C13 N2 -79.3(5) . . . . ?
C13 N2 C20 C19 179.4(3) . . . . ?
C14 C15 C16 C17 0.0(5) . . . . ?
C14 C15 C21 O5 3.3(5) . . . . ?
C14 C15 C21 O6 -175.5(3) . . . . ?
C14 C19 C20 N2 12.3(5) . . . . ?
C15 C14 C19 C18 4.5(4) . . . . ?
C15 C14 C19 C20 -178.0(3) . . . . ?
C15 C16 C17 C18 2.5(5) . . . . ?
C15 C16 C17 C23 -177.1(3) . . . . ?
C16 C15 C21 O5 -177.1(3) . . . . ?
C16 C15 C21 O6 4.1(4) . . . . ?
C16 C17 C18 C19 -1.4(5) . . . . ?
C17 C18 C19 C14 -2.1(5) . . . . ?
C17 C18 C19 C20 -179.8(3) . . . . ?
C18 C19 C20 N2 -170.1(3) . . . . ?
C19 C14 C15 C16 -3.5(4) . . . . ?
C19 C14 C15 C21 176.1(3) . . . . ?
C20 N2 C13 C12 -131.1(4) . . . . ?
C21 C15 C16 C17 -179.6(3) . . . . ?
C22 O6 C21 O5 -4.0(5) . . . . ?
C22 O6 C21 C15 174.8(3) . . . . ?
C23 C17 C18 C19 178.1(3) . . . . ?
Li1 O1 C1 C2 25.5(4) . . . . ?
Li1 O1 C1 C6 -153.8(3) . . . . ?
Li1 O2 C8 O3 166.1(3) . . . . ?
Li1 O2 C8 C2 -13.4(5) . . . . ?
Li1 O4 C14 C15 8.8(4) . . . . ?
Li1 O4 C14 C15 -90.8(3) 3_667 . . . ?
Li1 O4 C14 C19 87.3(3) 3_667 . . . ?
Li1 O4 C14 C19 -173.1(3) . . . . ?
Li1 O5 C21 O6 174.8(3) . . . . ?
Li1 O5 C21 C15 -3.9(5) . . . . ?
Zn51 O51 C51 C52 -136.5(2) . . . . ?
Zn51 O51 C51 C56 45.4(3) . . . . ?
Zn51 O54 C64 C65 167.5(2) . . . . ?
Zn51 O54 C64 C69 -12.6(4) . . . . ?
Zn51 N51 C57 C56 -11.6(4) . . . . ?
Zn51 N51 C61 C62 -36.2(4) . . . . ?
Zn51 N52 C63 C62 4.3(4) . . . . ?
Zn51 N52 C70 C69 0.9(5) . . . . ?
O51 C51 C52 C53 -177.3(3) . . . . ?
O51 C51 C52 C58 3.9(5) . . . . ?
O51 C51 C56 C55 176.0(3) . . . . ?
O51 C51 C56 C57 -1.8(5) . . . . ?
O54 C64 C65 C66 178.0(3) . . . . ?
O54 C64 C65 C71 -2.3(5) . . . . ?
O54 C64 C69 C68 -177.7(3) . . . . ?
O54 C64 C69 C70 1.1(5) . . . . ?
N51 C61 C62 C63 82.1(4) . . . . ?
C51 C52 C53 C54 0.8(5) . . . . ?
C51 C52 C58 O52 -7.0(5) . . . . ?
C51 C52 C58 O53 172.1(3) . . . . ?
C51 C56 C57 N51 -17.4(5) . . . . ?
C52 C51 C56 C55 -2.3(4) . . . . ?
C52 C51 C56 C57 -180.0(3) . . . . ?
C52 C53 C54 C55 -1.1(5) . . . . ?
C52 C53 C54 C60 178.4(4) . . . . ?
C53 C52 C58 O52 174.1(3) . . . . ?
C53 C52 C58 O53 -6.8(4) . . . . ?
C53 C54 C55 C56 -0.3(5) . . . . ?
C54 C55 C56 C51 2.0(5) . . . . ?
C54 C55 C56 C57 179.9(3) . . . . ?
C55 C56 C57 N51 164.8(3) . . . . ?
C56 C51 C52 C53 0.9(4) . . . . ?
C56 C51 C52 C58 -178.0(3) . . . . ?
C57 N51 C61 C62 131.2(3) . . . . ?
C58 C52 C53 C54 179.7(3) . . . . ?
C59 O53 C58 O52 5.2(5) . . . . ?
C59 O53 C58 C52 -174.1(3) . . . . ?
C60 C54 C55 C56 -179.8(4) . . . . ?
C61 N51 C57 C56 -178.7(3) . . . . ?
C61 C62 C63 N52 -62.8(4) . . . . ?
C63 N52 C70 C69 178.7(3) . . . . ?
C64 C65 C66 C67 0.4(5) . . . . ?
C64 C65 C71 O55 13.1(5) . . . . ?
C64 C65 C71 O56 -166.3(3) . . . . ?
C64 C69 C70 N52 4.7(6) . . . . ?
C65 C64 C69 C68 2.3(5) . . . . ?
C65 C64 C69 C70 -179.0(3) . . . . ?
C65 C66 C67 C68 0.9(6) . . . . ?
C65 C66 C67 C73 179.4(4) . . . . ?
C66 C65 C71 O55 -167.1(3) . . . . ?
C66 C65 C71 O56 13.5(4) . . . . ?
C66 C67 C68 C69 -0.6(6) . . . . ?
C67 C68 C69 C64 -1.0(6) . . . . ?
C67 C68 C69 C70 -179.9(3) . . . . ?
C68 C69 C70 N52 -176.5(4) . . . . ?
C69 C64 C65 C66 -2.0(5) . . . . ?
C69 C64 C65 C71 177.8(3) . . . . ?
C70 N52 C63 C62 -173.6(3) . . . . ?
C71 C65 C66 C67 -179.3(3) . . . . ?
C72 O56 C71 O55 -2.7(5) . . . . ?
C72 O56 C71 C65 176.7(3) . . . . ?
C73 C67 C68 C69 -179.1(4) . . . . ?
Li51 O51 C51 C52 100.7(3) 3_566 . . . ?
Li51 O51 C51 C52 -2.6(5) . . . . ?
Li51 O51 C51 C56 -77.4(3) 3_566 . . . ?
Li51 O51 C51 C56 179.2(3) . . . . ?
Li51 O52 C58 O53 -170.6(3) . . . . ?
Li51 O52 C58 C52 8.5(6) . . . . ?
Li51 O54 C64 C65 -28.2(5) . . . . ?
Li51 O54 C64 C69 151.7(3) . . . . ?
Li51 O55 C71 O56 -173.2(3) . . . . ?
Li51 O55 C71 C65 7.4(5) . . . . ?

loop_
_exptl_oxdiff_crystal_face_indexfrac_h
_exptl_oxdiff_crystal_face_indexfrac_k
_exptl_oxdiff_crystal_face_indexfrac_l
_exptl_oxdiff_crystal_face_x
_exptl_oxdiff_crystal_face_y
_exptl_oxdiff_crystal_face_z
-0.0000 1.0000 -0.0000 -0.0226 -0.0171 -0.0029
0.0000 -1.0000 0.0000 0.0226 0.0171 0.0029
1.0000 0.0000 -1.0000 0.0338 -0.0462 0.0079
-1.0000 -0.0000 1.0000 -0.0338 0.0462 -0.0079
-1.0000 -0.0000 0.0000 -0.0228 0.0252 0.0299
1.0000 0.0000 -0.0000 0.0228 -0.0252 -0.0299
1.0000 -2.0000 -1.0000 0.0791 -0.0121 0.0136
-1.0000 2.0000 1.0000 -0.0791 0.0121 -0.0136
1.0000 1.0000 -1.0000 0.0112 -0.0633 0.0050
-1.0000 -1.0000 1.0000 -0.0112 0.0633 -0.0050
1.0000 1.0001 1.0000 -0.0109 -0.0212 -0.0706
-1.0000 -2.0001 0.0000 0.0225 0.0593 0.0357
-1.0000 -1.0001 -1.0000 0.0109 0.0212 0.0706
-0.0000 1.0000 -1.0000 -0.0116 -0.0381 0.0349
